data_2106533
loop_
_publ_author_name
'Kalliomaeki, M.S.'
'Meisalo, V.P.J.'

_publ_section_title
;
 Structure Determination of the High-Pressure Phases Rb N O3 V, Cs N O3
 III and Cs N O3 IV
;
_journal_name_full 'Acta Crystallographica B (24,1968-38,1982)'
_journal_page_first 2829
_journal_page_last 2835
_journal_volume 35
_journal_year 1979
_chemical_formula_sum 'Cs N O3'
_space_group_IT_number 59
_symmetry_space_group_name_Hall 'P 2 2ab -1ab'
_symmetry_space_group_name_H-M 'P m m n :1'
_cell_angle_alpha 90
_cell_angle_beta 90
_cell_angle_gamma 90
_cell_formula_units_Z 2
_cell_length_a 5.837
_cell_length_b 5.143
_cell_length_c 4.978
_cell_volume 149.438
_citation_journal_id_ASTM ACBCAR
_cod_data_source_file Kalliomaeki_ACBCAR_1979_4.cif
_cod_data_source_block Cs1N1O3
_cod_original_sg_symbol_Hall '-P 2ab 2a (x-1/4,y-1/4,z)'
_cod_original_formula_sum 'Cs1 N1 O3'
_cod_database_code 2106533

loop_
_symmetry_equiv_pos_as_xyz
x,y,z
-x,-y,z
x+1/2,-y+1/2,-z
-x+1/2,y+1/2,-z
-x+1/2,-y+1/2,-z
x+1/2,y+1/2,-z
-x,y,z
x,-y,z

loop_
_atom_site_label
_atom_site_type_symbol
_atom_site_fract_x
_atom_site_fract_y
_atom_site_fract_z
_atom_site_occupancy
_atom_site_U_iso_or_equiv
Cs1 Cs+1 0 0.5 0.59 1 0.0
N1 N+5 0 0 0 1 0.0
O2 O-2 0.18 0 -0.12 1 0.0
O1 O-2 0 0 0.24 1 0.0
